data_7030129
loop_
_publ_author_name
'Wang, Ming-Fang'
'Hong, Xu-Jia'
'Zhan, Qing-Guang'
'Jin, Hong-Guang'
'Liu, Yi-Ting'
'Zheng, Zhi-Peng'
'Xu, Shi-Hai'
'Cai, Yue-Peng'

_publ_section_title
;
 Temperature-/solvent-dependent low-dimensional compounds based on
 quinoline-2,3-dicarboxylic acid: structures and fluorescent properties.
;
_journal_issue 38
_journal_name_full 'Dalton transactions (Cambridge, England : 2003)'
_journal_page_first 11898
_journal_page_last 11906
_journal_paper_doi 10.1039/c2dt31243c
_journal_volume 41
_journal_year 2012
_chemical_formula_moiety 'C20 H12 Co N2 O4'
_chemical_formula_sum 'C20 H12 Co N2 O4'
_chemical_formula_weight 403.25
_chemical_name_systematic
;
?
;
_space_group_IT_number 15
_symmetry_cell_setting monoclinic
_symmetry_space_group_name_Hall '-C 2yc'
_symmetry_space_group_name_H-M 'C 1 2/c 1'
_atom_sites_solution_hydrogens geom
_atom_sites_solution_primary direct
_atom_sites_solution_secondary difmap
_audit_creation_method SHELXL-97
_cell_angle_alpha 90.00
_cell_angle_beta 114.151(2)
_cell_angle_gamma 90.00
_cell_formula_units_Z 8
_cell_length_a 28.867(4)
_cell_length_b 8.0358(12)
_cell_length_c 15.211(2)
_cell_measurement_reflns_used 1425
_cell_measurement_temperature 298(2)
_cell_measurement_theta_max 23.60
_cell_measurement_theta_min 2.65
_cell_volume 3219.6(8)
_computing_cell_refinement 'Bruker SAINT'
_computing_data_collection 'Bruker APEX2'
_computing_data_reduction 'Bruker SAINT'
_computing_molecular_graphics 'Bruker SHELXTL'
_computing_publication_material 'Bruker SHELXTL'
_computing_structure_refinement 'SHELXL-97 (Sheldrick, 1997)'
_computing_structure_solution 'SHELXS-97 (Sheldrick, 1990)'
_diffrn_ambient_temperature 296(2)
_diffrn_measured_fraction_theta_full 0.996
_diffrn_measured_fraction_theta_max 0.996
_diffrn_measurement_device_type 'Bruker APEX-II CCD'
_diffrn_measurement_method '\f and \w scans'
_diffrn_radiation_monochromator graphite
_diffrn_radiation_source 'fine-focus sealed tube'
_diffrn_radiation_type MoK\a
_diffrn_radiation_wavelength 0.71073
_diffrn_reflns_av_R_equivalents 0.0436
_diffrn_reflns_av_sigmaI/netI 0.0516
_diffrn_reflns_limit_h_max 34
_diffrn_reflns_limit_h_min -24
_diffrn_reflns_limit_k_max 9
_diffrn_reflns_limit_k_min -9
_diffrn_reflns_limit_l_max 18
_diffrn_reflns_limit_l_min -18
_diffrn_reflns_number 7971
_diffrn_reflns_theta_full 25.20
_diffrn_reflns_theta_max 25.20
_diffrn_reflns_theta_min 1.55
_diffrn_standards_number 0
_exptl_absorpt_coefficient_mu 1.097
_exptl_absorpt_correction_T_max 0.8527
_exptl_absorpt_correction_T_min 0.7634
_exptl_absorpt_correction_type multi-scan
_exptl_absorpt_process_details 'SADABS (Sheldrick, 1996)'
_exptl_crystal_colour red
_exptl_crystal_density_diffrn 1.664
_exptl_crystal_density_method 'not measured'
_exptl_crystal_description block
_exptl_crystal_F_000 1640
_exptl_crystal_size_max 0.26
_exptl_crystal_size_mid 0.21
_exptl_crystal_size_min 0.15
_refine_diff_density_max 0.352
_refine_diff_density_min -0.347
_refine_diff_density_rms 0.070
_refine_ls_extinction_method none
_refine_ls_goodness_of_fit_ref 1.041
_refine_ls_hydrogen_treatment constr
_refine_ls_matrix_type full
_refine_ls_number_parameters 244
_refine_ls_number_reflns 2890
_refine_ls_number_restraints 0
_refine_ls_restrained_S_all 1.041
_refine_ls_R_factor_all 0.0564
_refine_ls_R_factor_gt 0.0388
_refine_ls_shift/su_max 0.001
_refine_ls_shift/su_mean 0.000
_refine_ls_structure_factor_coef Fsqd
_refine_ls_weighting_details 'calc w=1/[\s^2^(Fo^2^)+(0.0315P)^2^+3.6825P] where P=(Fo^2^+2Fc^2^)/3'
_refine_ls_weighting_scheme calc
_refine_ls_wR_factor_gt 0.0827
_refine_ls_wR_factor_ref 0.0911
_reflns_number_gt 2195
_reflns_number_total 2890
_reflns_threshold_expression >2sigma(I)
_cod_data_source_file c2dt31243c.txt
_cod_data_source_block 849594(2)
_cod_depositor_comments
;
The following automatic conversions were performed:

'_symmetry_cell_setting' value 'Monoclinic' changed to 'monoclinic'
according to
/usr/data/users/saulius/automatic-downloads/retrospective/RSC/lib/dictionaries/cif_core.dic
dictionary named 'cif_core.dic' version 2.4.2 from 2011-04-26.

Automatic conversion script
Id: cif_fix_values 2281 2013-09-26 08:29:07Z andrius 
;
_cod_original_cell_volume 3219.7(8)
_cod_original_sg_symbol_H-M C2/c
_cod_database_code 7030129

loop_
_symmetry_equiv_pos_as_xyz
'x, y, z'
'-x, y, -z+1/2'
'x+1/2, y+1/2, z'
'-x+1/2, y+1/2, -z+1/2'
'-x, -y, -z'
'x, -y, z-1/2'
'-x+1/2, -y+1/2, -z'
'x+1/2, -y+1/2, z-1/2'

loop_
_atom_site_label
_atom_site_type_symbol
_atom_site_fract_x
_atom_site_fract_y
_atom_site_fract_z
_atom_site_U_iso_or_equiv
_atom_site_adp_type
_atom_site_occupancy
_atom_site_symmetry_multiplicity
_atom_site_calc_flag
_atom_site_refinement_flags
Co1 Co 0.374264(15) 0.62245(5) 0.56815(3) 0.02471(15) Uani 1 1 d .
O1 O 0.35589(9) 0.4142(3) 0.21760(16) 0.0423(6) Uani 1 1 d .
O2 O 0.42295(8) 0.4764(3) 0.18995(14) 0.0370(6) Uani 1 1 d .
O3 O 0.33421(9) 0.8224(3) 0.52169(17) 0.0392(6) Uani 1 1 d .
O4 O 0.39685(9) 0.9717(3) 0.62729(17) 0.0474(7) Uani 1 1 d .
N1 N 0.41896(9) 0.6275(3) 0.48974(16) 0.0249(6) Uani 1 1 d .
N2 N 0.32800(9) 1.4148(3) 0.50656(17) 0.0231(6) Uani 1 1 d .
C1 C 0.39993(11) 0.5591(4) 0.4030(2) 0.0270(7) Uani 1 1 d .
H1 H 0.3687 0.5058 0.3833 0.032 Uiso 1 1 calc R
C2 C 0.42332(12) 0.5611(4) 0.3390(2) 0.0260(7) Uani 1 1 d .
C3 C 0.39853(13) 0.4769(4) 0.2434(2) 0.0316(8) Uani 1 1 d .
C4 C 0.46869(12) 0.6421(4) 0.3666(2) 0.0302(8) Uani 1 1 d .
H4 H 0.4850 0.6466 0.3252 0.036 Uiso 1 1 calc R
C5 C 0.49079(11) 0.7190(4) 0.4577(2) 0.0277(7) Uani 1 1 d .
C6 C 0.53744(12) 0.8058(4) 0.4898(2) 0.0386(9) Uani 1 1 d .
H6 H 0.5541 0.8179 0.4492 0.046 Uiso 1 1 calc R
C7 C 0.55788(13) 0.8715(4) 0.5798(2) 0.0399(9) Uani 1 1 d .
H7 H 0.5887 0.9277 0.6005 0.048 Uiso 1 1 calc R
C8 C 0.53356(12) 0.8561(4) 0.6415(2) 0.0357(8) Uani 1 1 d .
H8 H 0.5484 0.9009 0.7032 0.043 Uiso 1 1 calc R
C9 C 0.48800(12) 0.7757(4) 0.6124(2) 0.0299(7) Uani 1 1 d .
H9 H 0.4719 0.7665 0.6542 0.036 Uiso 1 1 calc R
C10 C 0.46540(11) 0.7069(4) 0.5194(2) 0.0258(7) Uani 1 1 d .
C11 C 0.34819(11) 1.2697(4) 0.5438(2) 0.0259(7) Uani 1 1 d .
H11 H 0.3787 1.2717 0.5982 0.031 Uiso 1 1 calc R
C12 C 0.32760(11) 1.1133(4) 0.5086(2) 0.0234(7) Uani 1 1 d .
C13 C 0.35557(13) 0.9600(4) 0.5575(2) 0.0304(7) Uani 1 1 d .
C14 C 0.28288(11) 1.1094(4) 0.4288(2) 0.0279(7) Uani 1 1 d .
H14 H 0.2682 1.0077 0.4031 0.034 Uiso 1 1 calc R
C15 C 0.25883(11) 1.2579(4) 0.3850(2) 0.0261(7) Uani 1 1 d .
C16 C 0.21231(12) 1.2600(5) 0.3035(2) 0.0371(8) Uani 1 1 d .
H16 H 0.1969 1.1604 0.2756 0.045 Uiso 1 1 calc R
C17 C 0.18989(13) 1.4067(5) 0.2655(2) 0.0417(9) Uani 1 1 d .
H17 H 0.1593 1.4067 0.2111 0.050 Uiso 1 1 calc R
C18 C 0.21211(13) 1.5583(5) 0.3070(2) 0.0407(9) Uani 1 1 d .
H18 H 0.1959 1.6579 0.2809 0.049 Uiso 1 1 calc R
C19 C 0.25747(12) 1.5606(4) 0.3857(2) 0.0325(8) Uani 1 1 d .
H19 H 0.2722 1.6617 0.4125 0.039 Uiso 1 1 calc R
C20 C 0.28191(11) 1.4114(4) 0.4261(2) 0.0246(7) Uani 1 1 d .

loop_
_atom_site_aniso_label
_atom_site_aniso_U_11
_atom_site_aniso_U_22
_atom_site_aniso_U_33
_atom_site_aniso_U_23
_atom_site_aniso_U_13
_atom_site_aniso_U_12
Co1 0.0314(3) 0.0190(2) 0.0234(2) 0.00100(19) 0.01088(18) -0.00044(19)
O1 0.0448(15) 0.0405(16) 0.0339(13) -0.0088(11) 0.0084(11) -0.0091(12)
O2 0.0435(14) 0.0431(15) 0.0208(11) -0.0044(11) 0.0094(10) 0.0089(12)
O3 0.0512(15) 0.0166(13) 0.0475(14) 0.0024(11) 0.0180(12) 0.0037(11)
O4 0.0413(15) 0.0384(16) 0.0484(15) 0.0105(12) 0.0040(13) 0.0098(12)
N1 0.0320(14) 0.0231(14) 0.0182(13) -0.0015(11) 0.0091(11) -0.0029(12)
N2 0.0273(14) 0.0185(15) 0.0234(13) 0.0012(11) 0.0102(11) 0.0005(11)
C1 0.0283(17) 0.0219(17) 0.0271(17) 0.0018(14) 0.0077(14) -0.0015(13)
C2 0.0349(18) 0.0232(17) 0.0199(15) -0.0005(13) 0.0111(14) 0.0045(14)
C3 0.044(2) 0.0255(19) 0.0200(16) 0.0009(14) 0.0079(16) 0.0100(16)
C4 0.0336(18) 0.034(2) 0.0252(16) 0.0025(15) 0.0149(14) 0.0044(15)
C5 0.0284(17) 0.0265(18) 0.0273(17) 0.0028(14) 0.0104(14) 0.0027(14)
C6 0.034(2) 0.040(2) 0.044(2) -0.0022(17) 0.0188(17) -0.0045(16)
C7 0.0330(19) 0.036(2) 0.043(2) -0.0059(18) 0.0084(16) -0.0110(16)
C8 0.038(2) 0.031(2) 0.0274(17) -0.0050(15) 0.0027(15) -0.0032(16)
C9 0.0358(19) 0.0288(19) 0.0244(17) -0.0017(14) 0.0117(14) 0.0007(15)
C10 0.0296(17) 0.0197(17) 0.0261(17) 0.0023(14) 0.0093(14) 0.0013(14)
C11 0.0252(17) 0.0252(18) 0.0253(16) 0.0016(14) 0.0081(13) 0.0029(14)
C12 0.0290(17) 0.0182(17) 0.0241(16) 0.0010(13) 0.0120(14) 0.0008(13)
C13 0.040(2) 0.0233(19) 0.0330(18) 0.0073(15) 0.0201(17) 0.0075(16)
C14 0.0345(18) 0.0189(17) 0.0301(17) -0.0038(14) 0.0129(15) -0.0043(14)
C15 0.0273(17) 0.0251(18) 0.0254(16) -0.0002(14) 0.0103(14) -0.0004(14)
C16 0.0336(19) 0.040(2) 0.0308(19) -0.0022(16) 0.0065(15) -0.0042(16)
C17 0.0296(19) 0.050(3) 0.0332(19) 0.0077(17) -0.0002(16) 0.0056(17)
C18 0.041(2) 0.036(2) 0.042(2) 0.0137(17) 0.0136(18) 0.0126(17)
C19 0.0382(19) 0.0227(18) 0.0344(19) 0.0034(15) 0.0125(16) 0.0009(15)
C20 0.0302(17) 0.0215(18) 0.0239(16) 0.0003(13) 0.0128(14) -0.0005(13)

loop_
_atom_type_symbol
_atom_type_description
_atom_type_scat_dispersion_real
_atom_type_scat_dispersion_imag
_atom_type_scat_source
C C 0.0033 0.0016 'International Tables Vol C Tables 4.2.6.8 and 6.1.1.4'
H H 0.0000 0.0000 'International Tables Vol C Tables 4.2.6.8 and 6.1.1.4'
N N 0.0061 0.0033 'International Tables Vol C Tables 4.2.6.8 and 6.1.1.4'
O O 0.0106 0.0060 'International Tables Vol C Tables 4.2.6.8 and 6.1.1.4'
Co Co 0.3494 0.9721 'International Tables Vol C Tables 4.2.6.8 and 6.1.1.4'

loop_
_geom_angle_atom_site_label_1
_geom_angle_atom_site_label_2
_geom_angle_atom_site_label_3
_geom_angle
_geom_angle_site_symmetry_1
_geom_angle_site_symmetry_3
O3 Co1 O2 139.90(10) . 6_566
O3 Co1 N1 101.08(10) . .
O2 Co1 N1 100.07(9) 6_566 .
O3 Co1 N2 108.68(10) . 1_545
O2 Co1 N2 100.19(9) 6_566 1_545
N1 Co1 N2 100.91(9) . 1_545
C3 O2 Co1 103.4(2) . 6_565
C13 O3 Co1 116.8(2) . .
C1 N1 C10 117.9(3) . .
C1 N1 Co1 117.4(2) . .
C10 N1 Co1 124.51(19) . .
C11 N2 C20 117.0(3) . .
C11 N2 Co1 114.86(19) . 1_565
C20 N2 Co1 127.72(19) . 1_565
N1 C1 C2 124.7(3) . .
N1 C1 H1 117.6 . .
C2 C1 H1 117.6 . .
C4 C2 C1 117.9(3) . .
C4 C2 C3 122.2(3) . .
C1 C2 C3 119.9(3) . .
O1 C3 O2 122.4(3) . .
O1 C3 C2 120.7(3) . .
O2 C3 C2 116.9(3) . .
C2 C4 C5 120.2(3) . .
C2 C4 H4 119.9 . .
C5 C4 H4 119.9 . .
C4 C5 C10 118.3(3) . .
C4 C5 C6 122.7(3) . .
C10 C5 C6 119.0(3) . .
C7 C6 C5 120.0(3) . .
C7 C6 H6 120.0 . .
C5 C6 H6 120.0 . .
C6 C7 C8 121.0(3) . .
C6 C7 H7 119.5 . .
C8 C7 H7 119.5 . .
C9 C8 C7 120.6(3) . .
C9 C8 H8 119.7 . .
C7 C8 H8 119.7 . .
C8 C9 C10 120.0(3) . .
C8 C9 H9 120.0 . .
C10 C9 H9 120.0 . .
N1 C10 C9 119.9(3) . .
N1 C10 C5 120.9(3) . .
C9 C10 C5 119.3(3) . .
N2 C11 C12 125.7(3) . .
N2 C11 H11 117.2 . .
C12 C11 H11 117.2 . .
C14 C12 C11 117.4(3) . .
C14 C12 C13 123.1(3) . .
C11 C12 C13 119.4(3) . .
O4 C13 O3 124.2(3) . .
O4 C13 C12 120.1(3) . .
O3 C13 C12 115.7(3) . .
C12 C14 C15 120.5(3) . .
C12 C14 H14 119.8 . .
C15 C14 H14 119.8 . .
C14 C15 C16 122.5(3) . .
C14 C15 C20 118.5(3) . .
C16 C15 C20 119.0(3) . .
C17 C16 C15 120.3(3) . .
C17 C16 H16 119.9 . .
C15 C16 H16 119.9 . .
C16 C17 C18 120.9(3) . .
C16 C17 H17 119.6 . .
C18 C17 H17 119.6 . .
C19 C18 C17 120.3(3) . .
C19 C18 H18 119.8 . .
C17 C18 H18 119.8 . .
C18 C19 C20 120.2(3) . .
C18 C19 H19 119.9 . .
C20 C19 H19 119.9 . .
N2 C20 C19 119.9(3) . .
N2 C20 C15 120.8(3) . .
C19 C20 C15 119.3(3) . .

loop_
_geom_bond_atom_site_label_1
_geom_bond_atom_site_label_2
_geom_bond_distance
_geom_bond_site_symmetry_2
Co1 O3 1.936(2) .
Co1 O2 1.977(2) 6_566
Co1 N1 2.085(2) .
Co1 N2 2.103(2) 1_545
O1 C3 1.236(4) .
O2 C3 1.275(4) .
O2 Co1 1.977(2) 6_565
O3 C13 1.275(4) .
O4 C13 1.233(4) .
N1 C1 1.324(4) .
N1 C10 1.383(4) .
N2 C11 1.323(4) .
N2 C20 1.392(4) .
N2 Co1 2.103(2) 1_565
C1 C2 1.394(4) .
C1 H1 0.9300 .
C2 C4 1.366(4) .
C2 C3 1.495(4) .
C4 C5 1.409(4) .
C4 H4 0.9300 .
C5 C10 1.410(4) .
C5 C6 1.414(4) .
C6 C7 1.356(5) .
C6 H6 0.9300 .
C7 C8 1.388(5) .
C7 H7 0.9300 .
C8 C9 1.366(4) .
C8 H8 0.9300 .
C9 C10 1.407(4) .
C9 H9 0.9300 .
C11 C12 1.400(4) .
C11 H11 0.9300 .
C12 C14 1.363(4) .
C12 C13 1.494(4) .
C14 C15 1.404(4) .
C14 H14 0.9300 .
C15 C16 1.407(4) .
C15 C20 1.419(4) .
C16 C17 1.355(5) .
C16 H16 0.9300 .
C17 C18 1.402(5) .
C17 H17 0.9300 .
C18 C19 1.365(4) .
C18 H18 0.9300 .
C19 C20 1.400(4) .
C19 H19 0.9300 .

loop_
_geom_torsion_atom_site_label_1
_geom_torsion_atom_site_label_2
_geom_torsion_atom_site_label_3
_geom_torsion_atom_site_label_4
_geom_torsion
_geom_torsion_site_symmetry_1
O2 Co1 O3 C13 41.3(3) 6_566
N1 Co1 O3 C13 -79.3(2) .
N2 Co1 O3 C13 175.1(2) 1_545
O3 Co1 N1 C1 -86.7(2) .
O2 Co1 N1 C1 127.6(2) 6_566
N2 Co1 N1 C1 25.0(2) 1_545
O3 Co1 N1 C10 88.7(2) .
O2 Co1 N1 C10 -57.0(2) 6_566
N2 Co1 N1 C10 -159.6(2) 1_545
C10 N1 C1 C2 0.0(4) .
Co1 N1 C1 C2 175.7(2) .
N1 C1 C2 C4 -1.4(5) .
N1 C1 C2 C3 178.9(3) .
Co1 O2 C3 O1 4.6(4) 6_565
Co1 O2 C3 C2 -173.9(2) 6_565
C4 C2 C3 O1 -175.0(3) .
C1 C2 C3 O1 4.6(5) .
C4 C2 C3 O2 3.5(5) .
C1 C2 C3 O2 -176.8(3) .
C1 C2 C4 C5 0.7(4) .
C3 C2 C4 C5 -179.6(3) .
C2 C4 C5 C10 1.2(5) .
C2 C4 C5 C6 -179.5(3) .
C4 C5 C6 C7 -177.3(3) .
C10 C5 C6 C7 2.0(5) .
C5 C6 C7 C8 -0.4(5) .
C6 C7 C8 C9 -0.7(5) .
C7 C8 C9 C10 0.3(5) .
C1 N1 C10 C9 -177.5(3) .
Co1 N1 C10 C9 7.1(4) .
C1 N1 C10 C5 2.0(4) .
Co1 N1 C10 C5 -173.4(2) .
C8 C9 C10 N1 -179.2(3) .
C8 C9 C10 C5 1.3(5) .
C4 C5 C10 N1 -2.6(4) .
C6 C5 C10 N1 178.0(3) .
C4 C5 C10 C9 176.9(3) .
C6 C5 C10 C9 -2.4(4) .
C20 N2 C11 C12 1.0(4) .
Co1 N2 C11 C12 -172.5(2) 1_565
N2 C11 C12 C14 0.1(4) .
N2 C11 C12 C13 178.7(3) .
Co1 O3 C13 O4 -9.7(4) .
Co1 O3 C13 C12 169.51(19) .
C14 C12 C13 O4 177.2(3) .
C11 C12 C13 O4 -1.3(4) .
C14 C12 C13 O3 -2.0(4) .
C11 C12 C13 O3 179.5(3) .
C11 C12 C14 C15 -0.4(4) .
C13 C12 C14 C15 -178.9(3) .
C12 C14 C15 C16 -179.0(3) .
C12 C14 C15 C20 -0.4(4) .
C14 C15 C16 C17 178.1(3) .
C20 C15 C16 C17 -0.5(5) .
C15 C16 C17 C18 -0.8(5) .
C16 C17 C18 C19 1.4(5) .
C17 C18 C19 C20 -0.7(5) .
C11 N2 C20 C19 177.2(3) .
Co1 N2 C20 C19 -10.3(4) 1_565
C11 N2 C20 C15 -1.8(4) .
Co1 N2 C20 C15 170.7(2) 1_565
C18 C19 C20 N2 -179.6(3) .
C18 C19 C20 C15 -0.6(5) .
C14 C15 C20 N2 1.5(4) .
C16 C15 C20 N2 -179.8(3) .
C14 C15 C20 C19 -177.5(3) .
C16 C15 C20 C19 1.2(4) .
